data_7720412
loop_
_publ_author_name
'Liu, Bo-Yu'
'Abdukader, Ablimit'
'Huang, Jian-Bo'
'Wang, Lu-Lu'
'Wang, Duo-Zhi'

_publ_section_title
;
 Self-assembly of binuclear/hexanuclear lanthanide complexes for
 functional catalysis.
;
_journal_issue 5
_journal_name_full 'Dalton transactions (Cambridge, England : 2003)'
_journal_page_first 2312
_journal_page_last 2317
_journal_paper_doi 10.1039/d5dt02757h
_journal_volume 55
_journal_year 2026
_chemical_formula_moiety '0.5(C44 H60 Ho6 N16 O33), 2(C11 H7 N4 O2)'
_chemical_formula_sum 'C44 H44 Ho3 N16 O20.5'
_chemical_formula_weight 1619.74
_space_group_crystal_system tetragonal
_space_group_IT_number 88
_space_group_name_Hall '-I 4ad'
_space_group_name_H-M_alt 'I 41/a :2'
_atom_sites_solution_hydrogens mixed
_atom_sites_solution_primary dual
_audit_creation_date 2024-01-31
_audit_creation_method
;
Olex2 1.3
(compiled 2020.11.12 svn.r5f609507 for OlexSys, GUI svn.r6403)
;
_audit_update_record
;
2025-06-05 deposited with the CCDC.	2025-12-23 downloaded from the CCDC.
;
_cell_angle_alpha 90
_cell_angle_beta 90
_cell_angle_gamma 90
_cell_formula_units_Z 8
_cell_length_a 14.7916(5)
_cell_length_b 14.7916(5)
_cell_length_c 53.557(3)
_cell_measurement_reflns_used 9919
_cell_measurement_temperature 296(2)
_cell_measurement_theta_max 25.06
_cell_measurement_theta_min 2.35
_cell_volume 11717.8(9)
_computing_cell_refinement 'SAINT V8.40B (?, 2016)'
_computing_data_reduction 'SAINT V8.40B (?, 2016)'
_computing_molecular_graphics 'Olex2 1.3 (Dolomanov et al., 2009)'
_computing_publication_material 'Olex2 1.3 (Dolomanov et al., 2009)'
_computing_structure_refinement 'XL  (Sheldrick, 2008)'
_computing_structure_solution 'SHELXT 2014/5 (Sheldrick, 2014)'
_diffrn_ambient_temperature 296.15
_diffrn_measured_fraction_theta_full 0.998
_diffrn_measured_fraction_theta_max 0.998
_diffrn_measurement_device_type 'CCD area detector'
_diffrn_measurement_method 'phi and omega scans'
_diffrn_radiation_monochromator graphite
_diffrn_radiation_type MoK\a
_diffrn_radiation_wavelength 0.71073
_diffrn_reflns_av_R_equivalents 0.0909
_diffrn_reflns_av_unetI/netI 0.0553
_diffrn_reflns_Laue_measured_fraction_full 0.998
_diffrn_reflns_Laue_measured_fraction_max 0.998
_diffrn_reflns_limit_h_max 17
_diffrn_reflns_limit_h_min -17
_diffrn_reflns_limit_k_max 17
_diffrn_reflns_limit_k_min -17
_diffrn_reflns_limit_l_max 57
_diffrn_reflns_limit_l_min -63
_diffrn_reflns_number 50617
_diffrn_reflns_point_group_measured_fraction_full 0.998
_diffrn_reflns_point_group_measured_fraction_max 0.998
_diffrn_reflns_theta_full 25.075
_diffrn_reflns_theta_max 25.075
_diffrn_reflns_theta_min 2.348
_diffrn_source_current 30.0
_diffrn_source_power 1.5
_diffrn_source_voltage 50.0
_exptl_absorpt_coefficient_mu 4.097
_exptl_absorpt_correction_T_max 0.7452
_exptl_absorpt_correction_T_min 0.5790
_exptl_absorpt_correction_type none
_exptl_absorpt_process_details
;
SADABS-2016/2 (Bruker,2016/2) was used for absorption correction.
wR2(int) was 0.0808 before and 0.0606 after correction.
The Ratio of minimum to maximum transmission is 0.7770.
The \l/2 correction factor is Not present.
;
_exptl_crystal_colour 'clear whiteish colourless'
_exptl_crystal_colour_lustre clear
_exptl_crystal_colour_modifier whiteish
_exptl_crystal_colour_primary colourless
_exptl_crystal_density_diffrn 1.836
_exptl_crystal_description block
_exptl_crystal_F_000 6280
_exptl_crystal_size_max 0.22
_exptl_crystal_size_mid 0.2
_exptl_crystal_size_min 0.18
_refine_diff_density_max 1.900
_refine_diff_density_min -1.291
_refine_diff_density_rms 0.209
_refine_ls_extinction_method none
_refine_ls_goodness_of_fit_ref 1.129
_refine_ls_hydrogen_treatment constr
_refine_ls_matrix_type full
_refine_ls_number_parameters 377
_refine_ls_number_reflns 5205
_refine_ls_number_restraints 18
_refine_ls_restrained_S_all 1.127
_refine_ls_R_factor_all 0.0932
_refine_ls_R_factor_gt 0.0627
_refine_ls_shift/su_max 0.001
_refine_ls_shift/su_mean 0.000
_refine_ls_structure_factor_coef Fsqd
_refine_ls_weighting_details 'w=1/[\s^2^(Fo^2^)+(0.0440P)^2^+461.0414P] where P=(Fo^2^+2Fc^2^)/3'
_refine_ls_weighting_scheme calc
_refine_ls_wR_factor_gt 0.1354
_refine_ls_wR_factor_ref 0.1527
_reflns_Friedel_coverage 0.000
_reflns_number_gt 3613
_reflns_number_total 5205
_reflns_threshold_expression 'I > 2\s(I)'
_cod_data_source_file d5dt02757h2.cif
_cod_data_source_block 1_a_CCDC4
_cod_original_cell_volume 11717.7(10)
_cod_original_sg_symbol_H-M 'I 41/a'
_cod_original_formula_sum 'C44 H44 Ho3 N16 O20.50'
_cod_database_code 7720412
_shelx_shelxl_version_number 2014/7
_shelx_space_group_comment
;
The symmetry employed for this shelxl refinement is uniquely defined
by the following loop, which should always be used as a source of
symmetry information in preference to the above space-group names.
They are only intended as comments.
;
_shelx_estimated_absorpt_t_max 0.526
_shelx_estimated_absorpt_t_min 0.466
_olex2_refinement_description
;
1. Fixed Uiso
 At 1.2 times of:
  All C(H) groups, All N(H) groups
 At 1.5 times of:
  All O(H,H) groups
2. Uiso/Uaniso restraints and constraints
Uanis(O6) \\sim Ueq: with sigma of 0.001 and sigma for terminal atoms of 0.002
Uanis(C12) \\sim Ueq, Uanis(C13) \\sim Ueq: with sigma of 0.001 and sigma for
terminal atoms of 0.002
3.a Riding coordinates:
 O3(H3A,H3B), O4(H4A,H4B), O7(H7A,H7B), O9(H9A,H9B)
3.b Aromatic/amide H refined with riding coordinates:
 C1(H1), C2(H2), C7(H7), C9(H9), C10(H10), C12(H12), C13(H13), C18(H18),
 C20(H20), C21(H21), N2(H2A), N4(H4), N5(H5), N7(H7C)
;
_smtbx_masks_void_probe_radius 1.2
_smtbx_masks_void_truncation_radius 1.2
_olex2_submission_special_instructions 'No special instructions were received'

loop_
_space_group_symop_operation_xyz
'x, y, z'
'-x+1/2, -y, z+1/2'
'-y+3/4, x+1/4, z+1/4'
'y+3/4, -x+3/4, z+3/4'
'x+1/2, y+1/2, z+1/2'
'-x+1, -y+1/2, z+1'
'-y+5/4, x+3/4, z+3/4'
'y+5/4, -x+5/4, z+5/4'
'-x, -y, -z'
'x-1/2, y, -z-1/2'
'y-3/4, -x-1/4, -z-1/4'
'-y-3/4, x-3/4, -z-3/4'
'-x+1/2, -y+1/2, -z+1/2'
'x, y+1/2, -z'
'y-1/4, -x+1/4, -z+1/4'
'-y-1/4, x-1/4, -z-1/4'

loop_
_atom_site_label
_atom_site_type_symbol
_atom_site_fract_x
_atom_site_fract_y
_atom_site_fract_z
_atom_site_U_iso_or_equiv
_atom_site_adp_type
_atom_site_occupancy
_atom_site_site_symmetry_order
_atom_site_calc_flag
_atom_site_refinement_flags_posn
_atom_site_refinement_flags_adp
_atom_site_refinement_flags_occupancy
_atom_site_disorder_assembly
_atom_site_disorder_group
C1 C 0.2900(10) -0.3103(9) 0.5709(3) 0.040(3) Uani 1 1 d . . . . .
H1 H 0.2847 -0.3714 0.5671 0.048 Uiso 1 1 calc R U . . .
C2 C 0.2244(10) -0.2419(11) 0.5683(3) 0.050(4) Uani 1 1 d . . . . .
H2 H 0.1664 -0.2503 0.5620 0.060 Uiso 1 1 calc R U . . .
C3 C 0.3426(9) -0.1790(8) 0.5834(3) 0.032(3) Uani 1 1 d . . . . .
C4 C 0.4024(7) -0.1098(8) 0.5925(2) 0.029(3) Uani 1 1 d . . . . .
C5 C 0.4483(8) 0.0190(8) 0.6086(2) 0.027(3) Uani 1 1 d . . . . .
C6 C 0.5214(8) -0.0342(8) 0.6032(2) 0.025(3) Uani 1 1 d . . . . .
C7 C 0.6099(8) -0.0049(8) 0.6076(2) 0.028(3) Uani 1 1 d . . . . .
H7 H 0.6597 -0.0409 0.6039 0.034 Uiso 1 1 calc R U . . .
C8 C 0.6193(8) 0.0819(8) 0.6179(2) 0.030(3) Uani 1 1 d . . . . .
C9 C 0.5415(8) 0.1355(8) 0.6231(3) 0.034(3) Uani 1 1 d . . . . .
H9 H 0.5498 0.1934 0.6294 0.040 Uiso 1 1 calc R U . . .
C10 C 0.4564(8) 0.1060(8) 0.6191(3) 0.040(4) Uani 1 1 d . . . . .
H10 H 0.4061 0.1409 0.6230 0.048 Uiso 1 1 calc R U . . .
C11 C 0.7116(7) 0.1173(7) 0.6233(2) 0.024(3) Uani 1 1 d . . . . .
C12 C 0.2895(11) 0.6995(11) 0.5000(3) 0.053(4) Uani 1 1 d . U . . .
H12 H 0.2837 0.6395 0.4950 0.064 Uiso 1 1 calc R U . . .
C13 C 0.2206(12) 0.7628(11) 0.5010(3) 0.059(4) Uani 1 1 d . U . . .
H13 H 0.1601 0.7529 0.4971 0.071 Uiso 1 1 calc R U . . .
C14 C 0.3450(9) 0.8255(9) 0.5126(3) 0.037(3) Uani 1 1 d . . . . .
C15 C 0.4060(9) 0.8965(9) 0.5216(2) 0.034(3) Uani 1 1 d . . . . .
C16 C 0.4554(9) 1.0212(9) 0.5369(3) 0.036(3) Uani 1 1 d . . . . .
C17 C 0.5289(8) 0.9673(8) 0.5318(2) 0.030(3) Uani 1 1 d . . . . .
C18 C 0.6167(9) 0.9933(9) 0.5371(2) 0.036(3) Uani 1 1 d . . . . .
H18 H 0.6659 0.9561 0.5337 0.044 Uiso 1 1 calc R U . . .
C19 C 0.6273(8) 1.0792(9) 0.5479(2) 0.031(3) Uani 1 1 d . . . . .
C20 C 0.5538(10) 1.1336(9) 0.5531(3) 0.042(4) Uani 1 1 d . . . . .
H20 H 0.5625 1.1896 0.5606 0.050 Uiso 1 1 calc R U . . .
C21 C 0.4678(9) 1.1056(10) 0.5472(3) 0.044(4) Uani 1 1 d . . . . .
H21 H 0.4186 1.1431 0.5502 0.053 Uiso 1 1 calc R U . . .
C22 C 0.7207(10) 1.1075(11) 0.5550(3) 0.044(4) Uani 1 1 d . . . . .
Ho1 Ho 1.0000 0.2500 0.57487(2) 0.0258(2) Uani 1 2 d S T P . .
Ho2 Ho 0.83773(3) 0.31160(3) 0.62519(2) 0.02204(17) Uani 1 1 d . . . . .
N1 N 0.4925(7) -0.1174(7) 0.5934(2) 0.029(2) Uani 1 1 d . . . . .
N2 N 0.3720(6) -0.0307(6) 0.6020(2) 0.027(2) Uani 1 1 d . . . . .
H2A H 0.3165 -0.0143 0.6036 0.032 Uiso 1 1 calc R U . . .
N3 N 0.2578(7) -0.1647(7) 0.5760(2) 0.041(3) Uani 1 1 d . . . . .
N4 N 0.3630(7) -0.2660(7) 0.5804(2) 0.037(3) Uani 1 1 d . . . . .
H4 H 0.4142 -0.2904 0.5839 0.044 Uiso 1 1 calc R U . . .
N5 N 0.3679(8) 0.7409(8) 0.5077(2) 0.050(3) Uani 1 1 d . . . . .
H5 H 0.4206 0.7170 0.5089 0.060 Uiso 1 1 calc R U . . .
N6 N 0.2577(8) 0.8419(9) 0.5087(3) 0.051(3) Uani 1 1 d . . . . .
N7 N 0.3780(7) 0.9746(7) 0.5302(2) 0.037(3) Uani 1 1 d . . . . .
H7C H 0.3230 0.9929 0.5315 0.045 Uiso 1 1 calc R U . . .
N8 N 0.4965(8) 0.8857(8) 0.5221(2) 0.044(3) Uani 1 1 d . . . . .
O1 O 0.7746(5) 0.0625(5) 0.62627(18) 0.033(2) Uani 1 1 d . . . . .
O2 O 0.7173(5) 0.2030(5) 0.62516(19) 0.0306(19) Uani 1 1 d . . . . .
O3 O 0.7341(6) 0.3556(6) 0.65743(18) 0.040(2) Uani 1 1 d . . . . .
H3A H 0.7636 0.3759 0.6701 0.060 Uiso 1 1 d R U . . .
H3B H 0.7068 0.3087 0.6631 0.060 Uiso 1 1 d R U . . .
O4 O 0.7353(6) 0.3436(6) 0.59163(18) 0.037(2) Uani 1 1 d . . . . .
H4A H 0.6932 0.3019 0.5907 0.056 Uiso 1 1 d R U . . .
H4B H 0.7628 0.3394 0.5772 0.056 Uiso 1 1 d R U . . .
O5 O 0.8775(5) 0.1939(5) 0.59659(15) 0.0221(18) Uani 1 1 d . . . . .
O6 O 1.0000 0.2500 0.6250 0.0123(15) Uani 1 4 d S TU P . .
O7 O 0.9542(7) 0.1282(8) 0.5472(2) 0.063(3) Uani 1 1 d . . . . .
H7A H 0.9001 0.0964 0.5460 0.095 Uiso 1 1 d R U . . .
H7B H 0.9337 0.1871 0.5449 0.095 Uiso 1 1 d R U . . .
O8 O 1.0563(5) 0.1278(5) 0.59680(16) 0.029(2) Uani 1 1 d . . . . .
O9 O 1.1243(7) 0.2042(8) 0.5476(2) 0.065(3) Uani 1 1 d . . . . .
H9A H 1.1828 0.2190 0.5471 0.098 Uiso 1 1 d R U . . .
H9B H 1.1210 0.1711 0.5616 0.098 Uiso 1 1 d R U . . .
O10 O 0.7832(7) 1.0510(7) 0.5536(2) 0.056(3) Uani 1 1 d . . . . .
O11 O 0.7294(7) 1.1878(7) 0.5624(2) 0.062(3) Uani 1 1 d . . . . .

loop_
_atom_site_aniso_label
_atom_site_aniso_U_11
_atom_site_aniso_U_22
_atom_site_aniso_U_33
_atom_site_aniso_U_23
_atom_site_aniso_U_13
_atom_site_aniso_U_12
C1 0.048(9) 0.023(7) 0.050(9) -0.003(6) -0.013(7) -0.009(6)
C2 0.037(9) 0.055(10) 0.059(10) 0.004(8) -0.009(7) -0.020(8)
C3 0.034(8) 0.016(6) 0.046(8) -0.001(6) 0.002(6) -0.010(5)
C4 0.009(6) 0.032(7) 0.046(8) 0.008(6) -0.001(5) -0.002(5)
C5 0.026(7) 0.021(6) 0.034(7) 0.003(5) 0.000(6) -0.006(5)
C6 0.017(6) 0.021(6) 0.038(8) -0.002(5) 0.002(5) 0.001(5)
C7 0.012(6) 0.021(6) 0.051(8) 0.003(6) -0.007(6) 0.001(5)
C8 0.025(7) 0.023(6) 0.043(9) 0.000(5) 0.004(5) -0.004(5)
C9 0.023(6) 0.022(6) 0.056(9) 0.002(7) 0.002(7) 0.000(5)
C10 0.019(7) 0.026(7) 0.075(11) -0.010(7) 0.004(6) 0.015(5)
C11 0.015(5) 0.024(6) 0.033(7) 0.007(6) 0.004(6) -0.004(5)
C12 0.053(4) 0.053(4) 0.054(4) 0.0000(10) -0.0002(10) -0.0005(10)
C13 0.059(4) 0.060(4) 0.060(4) 0.0000(10) -0.0003(10) -0.0004(10)
C14 0.024(7) 0.038(8) 0.049(9) 0.004(7) -0.003(6) 0.000(6)
C15 0.026(7) 0.039(8) 0.036(8) -0.005(6) -0.004(6) 0.001(6)
C16 0.034(8) 0.033(8) 0.041(8) 0.000(6) -0.004(6) -0.008(6)
C17 0.022(7) 0.025(7) 0.044(8) 0.005(6) 0.000(6) -0.006(5)
C18 0.029(7) 0.041(8) 0.039(8) 0.000(6) 0.003(6) 0.001(6)
C19 0.024(7) 0.036(8) 0.034(8) 0.001(6) -0.005(6) -0.003(6)
C20 0.053(9) 0.023(7) 0.051(9) -0.008(6) 0.013(7) -0.008(6)
C21 0.027(8) 0.042(9) 0.064(10) -0.003(7) 0.009(7) -0.008(6)
C22 0.033(8) 0.050(10) 0.049(10) -0.014(8) 0.000(7) -0.013(7)
Ho1 0.0186(4) 0.0230(4) 0.0359(5) 0.000 0.000 -0.0021(4)
Ho2 0.0133(3) 0.0133(3) 0.0395(3) -0.0002(3) -0.0002(3) -0.00018(19)
N1 0.018(5) 0.024(6) 0.046(7) 0.000(5) 0.005(5) -0.001(4)
N2 0.009(5) 0.012(5) 0.060(7) -0.002(5) 0.003(5) 0.000(4)
N3 0.032(7) 0.033(7) 0.057(8) -0.007(6) -0.009(6) -0.006(5)
N4 0.031(6) 0.032(6) 0.047(7) 0.004(5) -0.003(5) -0.009(5)
N5 0.041(7) 0.044(8) 0.064(9) -0.006(7) -0.006(6) -0.009(6)
N6 0.033(7) 0.053(8) 0.068(9) -0.004(7) -0.003(6) -0.012(6)
N7 0.019(6) 0.040(7) 0.052(7) -0.003(6) 0.003(5) 0.001(5)
N8 0.051(8) 0.033(7) 0.047(8) -0.007(6) -0.002(6) -0.014(6)
O1 0.017(4) 0.026(4) 0.055(6) -0.001(4) -0.002(4) -0.003(3)
O2 0.018(4) 0.019(4) 0.055(5) 0.002(4) 0.006(4) -0.003(3)
O3 0.030(5) 0.029(5) 0.061(7) -0.003(5) 0.006(5) 0.009(4)
O4 0.028(5) 0.030(5) 0.054(6) 0.000(4) -0.012(4) -0.009(4)
O5 0.024(4) 0.007(4) 0.035(5) -0.003(3) 0.004(4) 0.001(3)
O6 0.0120(15) 0.0120(15) 0.0127(19) 0.000 0.000 0.000
O7 0.053(7) 0.059(7) 0.077(8) -0.012(6) -0.002(6) -0.013(6)
O8 0.027(5) 0.017(4) 0.043(5) 0.004(4) -0.001(4) -0.006(4)
O9 0.047(7) 0.090(9) 0.059(7) 0.003(6) 0.019(6) -0.015(6)
O10 0.042(6) 0.050(7) 0.077(8) -0.015(6) -0.018(6) 0.004(5)
O11 0.056(7) 0.050(7) 0.079(8) -0.020(6) -0.009(6) -0.010(6)

loop_
_atom_type_symbol
_atom_type_description
_atom_type_scat_dispersion_real
_atom_type_scat_dispersion_imag
_atom_type_scat_source
C C 0.0033 0.0016 'International Tables Vol C Tables 4.2.6.8 and 6.1.1.4'
H H 0.0000 0.0000 'International Tables Vol C Tables 4.2.6.8 and 6.1.1.4'
Ho Ho -0.2175 4.6783 'International Tables Vol C Tables 4.2.6.8 and 6.1.1.4'
N N 0.0061 0.0033 'International Tables Vol C Tables 4.2.6.8 and 6.1.1.4'
O O 0.0106 0.0060 'International Tables Vol C Tables 4.2.6.8 and 6.1.1.4'

loop_
_geom_angle_atom_site_label_1
_geom_angle_atom_site_label_2
_geom_angle_atom_site_label_3
_geom_angle
_geom_angle_site_symmetry_1
_geom_angle_site_symmetry_3
_geom_angle_publ_flag
C2 C1 H1 128.1 . . ?
N4 C1 H1 128.1 . . ?
N4 C1 C2 103.8(12) . . ?
C1 C2 H2 125.3 . . ?
N3 C2 C1 109.5(12) . . ?
N3 C2 H2 125.3 . . ?
N3 C3 C4 124.5(11) . . ?
N3 C3 N4 109.4(11) . . ?
N4 C3 C4 126.1(12) . . ?
N1 C4 C3 124.3(12) . . ?
N1 C4 N2 113.0(11) . . ?
N2 C4 C3 122.6(10) . . ?
C6 C5 C10 122.9(11) . . ?
C6 C5 N2 106.5(10) . . ?
N2 C5 C10 130.7(11) . . ?
C5 C6 C7 121.7(11) . . ?
C5 C6 N1 110.0(10) . . ?
C7 C6 N1 128.3(11) . . ?
C6 C7 H7 121.9 . . ?
C6 C7 C8 116.3(11) . . ?
C8 C7 H7 121.9 . . ?
C7 C8 C9 120.3(11) . . ?
C7 C8 C11 119.3(11) . . ?
C9 C8 C11 120.5(11) . . ?
C8 C9 H9 118.5 . . ?
C10 C9 C8 122.9(12) . . ?
C10 C9 H9 118.5 . . ?
C5 C10 H10 122.0 . . ?
C9 C10 C5 115.9(11) . . ?
C9 C10 H10 122.0 . . ?
O1 C11 C8 118.7(10) . . ?
O1 C11 O2 126.0(10) . . ?
O2 C11 C8 115.2(10) . . ?
C13 C12 H12 126.1 . . ?
N5 C12 H12 126.1 . . ?
N5 C12 C13 107.9(15) . . ?
C12 C13 H13 126.3 . . ?
N6 C13 C12 107.3(16) . . ?
N6 C13 H13 126.3 . . ?
N5 C14 C15 125.9(12) . . ?
N5 C14 N6 112.8(13) . . ?
N6 C14 C15 121.3(13) . . ?
N7 C15 C14 123.5(12) . . ?
N7 C15 N8 114.4(11) . . ?
N8 C15 C14 122.2(12) . . ?
C17 C16 C21 119.9(12) . . ?
C17 C16 N7 108.3(11) . . ?
C21 C16 N7 131.7(13) . . ?
C16 C17 C18 122.7(12) . . ?
C16 C17 N8 107.6(11) . . ?
C18 C17 N8 129.6(12) . . ?
C17 C18 H18 121.9 . . ?
C17 C18 C19 116.1(12) . . ?
C19 C18 H18 121.9 . . ?
C18 C19 C22 117.5(12) . . ?
C20 C19 C18 121.5(12) . . ?
C20 C19 C22 120.9(13) . . ?
C19 C20 H20 119.8 . . ?
C21 C20 C19 120.4(13) . . ?
C21 C20 H20 119.8 . . ?
C16 C21 H21 120.4 . . ?
C20 C21 C16 119.3(13) . . ?
C20 C21 H21 120.4 . . ?
O10 C22 C19 118.8(13) . . ?
O10 C22 O11 125.1(13) . . ?
O11 C22 C19 116.1(14) . . ?
Ho2 Ho1 Ho2 58.512(12) 12_757 . ?
Ho2 Ho1 Ho2 87.66(2) 15_666 12_757 ?
Ho2 Ho1 Ho2 58.512(12) 15_666 . ?
Ho2 Ho1 H7B 98.6 12_757 . ?
Ho2 Ho1 H7B 162.5 15_666 . ?
Ho2 Ho1 H7B 111.2 . . ?
Ho2 Ho1 H9B 150.3 . . ?
Ho2 Ho1 H9B 95.1 12_757 . ?
Ho2 Ho1 H9B 111.6 15_666 . ?
O5 Ho1 Ho2 37.88(19) . 12_757 ?
O5 Ho1 Ho2 93.56(19) . 15_666 ?
O5 Ho1 Ho2 37.88(19) 6_654 15_666 ?
O5 Ho1 Ho2 93.56(19) 6_654 12_757 ?
O5 Ho1 Ho2 93.1(2) 6_654 . ?
O5 Ho1 Ho2 38.42(18) . . ?
O5 Ho1 O5 119.5(4) . 6_654 ?
O5 Ho1 O6 59.7(2) . . ?
O5 Ho1 O6 59.7(2) 6_654 . ?
O5 Ho1 O7 142.5(3) . 6_654 ?
O5 Ho1 O7 142.5(3) 6_654 . ?
O5 Ho1 O7 79.7(3) 6_654 6_654 ?
O5 Ho1 O7 79.7(3) . . ?
O5 Ho1 H7B 155.8 6_654 . ?
O5 Ho1 H7B 81.9 . . ?
O5 Ho1 O8 75.0(3) 6_654 . ?
O5 Ho1 O8 75.3(3) 6_654 6_654 ?
O5 Ho1 O8 75.0(3) . 6_654 ?
O5 Ho1 O8 75.3(3) . . ?
O5 Ho1 O9 79.0(3) 6_654 . ?
O5 Ho1 O9 142.4(3) . . ?
O5 Ho1 O9 142.4(3) 6_654 6_654 ?
O5 Ho1 O9 79.0(3) . 6_654 ?
O5 Ho1 H9B 73.9 6_654 . ?
O5 Ho1 H9B 126.7 . . ?
O6 Ho1 Ho2 43.831(12) . 12_757 ?
O6 Ho1 Ho2 43.831(12) . 15_666 ?
O6 Ho1 Ho2 43.610(12) . . ?
O6 Ho1 H7B 139.9 . . ?
O6 Ho1 H9B 108.5 . . ?
O7 Ho1 Ho2 83.7(3) . 12_757 ?
O7 Ho1 Ho2 171.4(3) 6_654 12_757 ?
O7 Ho1 Ho2 83.7(3) 6_654 15_666 ?
O7 Ho1 Ho2 116.3(3) . . ?
O7 Ho1 Ho2 116.1(3) 6_654 . ?
O7 Ho1 Ho2 171.4(3) . 15_666 ?
O7 Ho1 O6 127.6(3) . . ?
O7 Ho1 O6 127.6(3) 6_654 . ?
O7 Ho1 O7 104.8(6) . 6_654 ?
O7 Ho1 H7B 22.2 . . ?
O7 Ho1 H7B 89.6 6_654 . ?
O7 Ho1 O9 68.9(4) 6_654 6_654 ?
O7 Ho1 O9 68.9(4) . . ?
O7 Ho1 O9 68.4(4) 6_654 . ?
O7 Ho1 O9 68.4(4) . 6_654 ?
O7 Ho1 H9B 88.3 6_654 . ?
O7 Ho1 H9B 69.2 . . ?
H7B Ho1 H9B 84.2 . . ?
O8 Ho1 Ho2 38.3(2) 6_654 15_666 ?
O8 Ho1 Ho2 37.6(2) 6_654 . ?
O8 Ho1 Ho2 38.3(2) . 12_757 ?
O8 Ho1 Ho2 92.9(2) 6_654 12_757 ?
O8 Ho1 Ho2 93.2(2) . . ?
O8 Ho1 Ho2 92.9(2) . 15_666 ?
O8 Ho1 O6 59.5(2) . . ?
O8 Ho1 O6 59.5(2) 6_654 . ?
O8 Ho1 O7 142.1(3) . 6_654 ?
O8 Ho1 O7 80.2(4) 6_654 6_654 ?
O8 Ho1 O7 142.1(3) 6_654 . ?
O8 Ho1 O7 80.2(4) . . ?
O8 Ho1 H7B 102.1 . . ?
O8 Ho1 H7B 124.6 6_654 . ?
O8 Ho1 O8 118.9(4) 6_654 . ?
O8 Ho1 O9 79.3(4) . . ?
O8 Ho1 O9 142.4(3) . 6_654 ?
O8 Ho1 O9 142.4(3) 6_654 . ?
O8 Ho1 O9 79.3(4) 6_654 6_654 ?
O8 Ho1 H9B 148.5 6_654 . ?
O8 Ho1 H9B 57.9 . . ?
O9 Ho1 Ho2 115.8(3) 6_654 15_666 ?
O9 Ho1 Ho2 115.2(3) 6_654 12_757 ?
O9 Ho1 Ho2 115.8(3) . 12_757 ?
O9 Ho1 Ho2 115.2(3) . 15_666 ?
O9 Ho1 Ho2 170.3(3) . . ?
O9 Ho1 Ho2 83.1(3) 6_654 . ?
O9 Ho1 O6 126.7(3) . . ?
O9 Ho1 O6 126.7(3) 6_654 . ?
O9 Ho1 H7B 46.8 6_654 . ?
O9 Ho1 H7B 76.8 . . ?
O9 Ho1 O9 106.7(6) . 6_654 ?
O9 Ho1 H9B 21.4 . . ?
O9 Ho1 H9B 123.6 6_654 . ?
Ho2 Ho2 Ho1 60.952(14) 15_666 15_666 ?
Ho2 Ho2 Ho1 60.952(14) 12_757 15_666 ?
Ho2 Ho2 Ho2 90.0 15_666 12_757 ?
O1 Ho2 Ho1 111.4(2) 15_666 15_666 ?
O1 Ho2 Ho2 74.53(18) 15_666 15_666 ?
O1 Ho2 Ho2 164.38(18) 15_666 12_757 ?
O1 Ho2 O6 119.50(18) 15_666 . ?
O2 Ho2 Ho1 108.5(2) . 15_666 ?
O2 Ho2 Ho2 162.16(18) . 15_666 ?
O2 Ho2 Ho2 72.17(18) . 12_757 ?
O2 Ho2 O1 123.3(3) . 15_666 ?
O2 Ho2 O3 73.0(3) . . ?
O2 Ho2 O6 117.17(18) . . ?
O3 Ho2 Ho1 87.8(2) . 15_666 ?
O3 Ho2 Ho2 120.9(2) . 12_757 ?
O3 Ho2 Ho2 118.4(2) . 15_666 ?
O3 Ho2 O1 70.0(3) . 15_666 ?
O3 Ho2 O6 134.1(2) . . ?
O4 Ho2 Ho1 176.7(2) . 15_666 ?
O4 Ho2 Ho2 119.4(2) . 15_666 ?
O4 Ho2 Ho2 115.8(2) . 12_757 ?
O4 Ho2 O1 71.7(3) . 15_666 ?
O4 Ho2 O2 70.3(3) . . ?
O4 Ho2 O3 94.7(3) . . ?
O4 Ho2 O6 131.1(2) . . ?
O5 Ho2 Ho1 36.91(18) 15_666 15_666 ?
O5 Ho2 Ho1 97.13(19) . 15_666 ?
O5 Ho2 Ho2 94.52(18) 15_666 12_757 ?
O5 Ho2 Ho2 39.82(19) . 12_757 ?
O5 Ho2 Ho2 94.04(18) . 15_666 ?
O5 Ho2 Ho2 40.50(18) 15_666 15_666 ?
O5 Ho2 O1 137.4(3) . 15_666 ?
O5 Ho2 O1 75.2(3) 15_666 15_666 ?
O5 Ho2 O2 138.7(3) 15_666 . ?
O5 Ho2 O2 72.2(3) . . ?
O5 Ho2 O3 82.0(3) 15_666 . ?
O5 Ho2 O3 144.7(3) . . ?
O5 Ho2 O4 145.7(3) 15_666 . ?
O5 Ho2 O4 79.6(3) . . ?
O5 Ho2 O5 121.6(3) 15_666 . ?
O5 Ho2 O6 60.61(19) . . ?
O5 Ho2 O6 61.01(18) 15_666 . ?
O5 Ho2 O8 73.1(3) 15_666 15_666 ?
O5 Ho2 O8 79.9(3) 15_666 6_654 ?
O6 Ho2 Ho1 46.402(13) . 15_666 ?
O6 Ho2 Ho2 45.0 . 12_757 ?
O6 Ho2 Ho2 45.0 . 15_666 ?
O8 Ho2 Ho1 97.4(2) 6_654 15_666 ?
O8 Ho2 Ho1 37.1(2) 15_666 15_666 ?
O8 Ho2 Ho2 94.44(19) 15_666 15_666 ?
O8 Ho2 Ho2 39.8(2) 15_666 12_757 ?
O8 Ho2 Ho2 94.05(19) 6_654 12_757 ?
O8 Ho2 Ho2 40.1(2) 6_654 15_666 ?
O8 Ho2 O1 141.6(3) 15_666 15_666 ?
O8 Ho2 O1 72.8(3) 6_654 15_666 ?
O8 Ho2 O2 138.3(3) 6_654 . ?
O8 Ho2 O2 72.2(3) 15_666 . ?
O8 Ho2 O3 141.7(3) 6_654 . ?
O8 Ho2 O3 84.5(3) 15_666 . ?
O8 Ho2 O4 82.0(3) 6_654 . ?
O8 Ho2 O4 140.9(3) 15_666 . ?
O8 Ho2 O5 72.6(2) 6_654 . ?
O8 Ho2 O5 79.0(3) 15_666 . ?
O8 Ho2 O6 60.59(19) 15_666 . ?
O8 Ho2 O6 60.8(2) 6_654 . ?
O8 Ho2 O8 121.4(4) 6_654 15_666 ?
C4 N1 C6 104.0(10) . . ?
C4 N2 C5 106.4(9) . . ?
C4 N2 H2A 126.8 . . ?
C5 N2 H2A 126.8 . . ?
C2 N3 C3 108.0(12) . . ?
C1 N4 H4 125.4 . . ?
C3 N4 C1 109.3(11) . . ?
C3 N4 H4 125.4 . . ?
C12 N5 H5 127.3 . . ?
C14 N5 C12 105.5(13) . . ?
C14 N5 H5 127.3 . . ?
C14 N6 C13 106.5(14) . . ?
C15 N7 C16 105.5(11) . . ?
C15 N7 H7C 127.2 . . ?
C16 N7 H7C 127.2 . . ?
C15 N8 C17 104.2(11) . . ?
C11 O1 Ho2 129.5(7) . 12_757 ?
C11 O2 Ho2 135.7(7) . . ?
Ho2 O3 H3A 109.7 . . ?
Ho2 O3 H3B 109.7 . . ?
H3A O3 H3B 104.1 . . ?
Ho2 O4 H4A 110.8 . . ?
Ho2 O4 H4B 110.8 . . ?
H4A O4 H4B 103.2 . . ?
Ho1 O5 Ho2 104.7(3) . . ?
Ho1 O5 Ho2 105.2(3) . 12_757 ?
Ho2 O5 Ho2 99.7(3) 12_757 . ?
Ho1 O6 Ho1 180.0 . 15_666 ?
Ho2 O6 Ho1 89.768(14) 15_666 . ?
Ho2 O6 Ho1 89.769(14) . 15_666 ?
Ho2 O6 Ho1 89.768(14) 6_654 15_666 ?
Ho2 O6 Ho1 90.232(14) 15_666 15_666 ?
Ho2 O6 Ho1 90.232(14) 12_757 15_666 ?
Ho2 O6 Ho1 89.768(14) 12_757 . ?
Ho2 O6 Ho1 90.232(14) 6_654 . ?
Ho2 O6 Ho1 90.231(14) . . ?
Ho2 O6 Ho2 90.0 15_666 6_654 ?
Ho2 O6 Ho2 179.54(3) 6_654 . ?
Ho2 O6 Ho2 90.0 15_666 . ?
Ho2 O6 Ho2 179.54(3) 12_757 15_666 ?
Ho2 O6 Ho2 90.0 12_757 6_654 ?
Ho2 O6 Ho2 90.0 12_757 . ?
Ho1 O7 H7A 131.1 . . ?
Ho1 O7 H7B 58.5 . . ?
H7A O7 H7B 100.6 . . ?
Ho1 O8 Ho2 105.6(3) . 6_654 ?
Ho1 O8 Ho2 104.5(3) . 12_757 ?
Ho2 O8 Ho2 100.1(3) 6_654 12_757 ?
Ho1 O9 H9A 132.9 . . ?
Ho1 O9 H9B 67.2 . . ?
H9A O9 H9B 102.5 . . ?

loop_
_geom_bond_atom_site_label_1
_geom_bond_atom_site_label_2
_geom_bond_distance
_geom_bond_site_symmetry_2
_geom_bond_publ_flag
C1 H1 0.9300 . ?
C1 C2 1.41(2) . ?
C1 N4 1.360(16) . ?
C2 H2 0.9300 . ?
C2 N3 1.313(18) . ?
C3 C4 1.439(17) . ?
C3 N3 1.331(16) . ?
C3 N4 1.332(16) . ?
C4 N1 1.340(15) . ?
C4 N2 1.351(16) . ?
C5 C6 1.368(16) . ?
C5 C10 1.409(17) . ?
C5 N2 1.393(15) . ?
C6 C7 1.399(16) . ?
C6 N1 1.405(15) . ?
C7 H7 0.9300 . ?
C7 C8 1.405(17) . ?
C8 C9 1.424(17) . ?
C8 C11 1.490(16) . ?
C9 H9 0.9300 . ?
C9 C10 1.350(17) . ?
C10 H10 0.9300 . ?
C11 O1 1.245(13) . ?
C11 O2 1.274(13) . ?
C12 H12 0.9300 . ?
C12 C13 1.39(2) . ?
C12 N5 1.375(19) . ?
C13 H13 0.9300 . ?
C13 N6 1.36(2) . ?
C14 C15 1.467(18) . ?
C14 N5 1.323(18) . ?
C14 N6 1.331(17) . ?
C15 N7 1.311(17) . ?
C15 N8 1.348(17) . ?
C16 C17 1.375(18) . ?
C16 C21 1.379(19) . ?
C16 N7 1.383(16) . ?
C17 C18 1.384(17) . ?
C17 N8 1.399(16) . ?
C18 H18 0.9300 . ?
C18 C19 1.405(18) . ?
C19 C20 1.382(18) . ?
C19 C22 1.493(18) . ?
C20 H20 0.9300 . ?
C20 C21 1.373(19) . ?
C21 H21 0.9300 . ?
C22 O10 1.248(17) . ?
C22 O11 1.257(17) . ?
Ho1 Ho2 3.7072(8) 12_757 ?
Ho1 Ho2 3.7222(8) . ?
Ho1 Ho2 3.7072(8) 15_666 ?
Ho1 O5 2.307(8) 6_654 ?
Ho1 O5 2.307(8) . ?
Ho1 O6 2.6847(8) . ?
Ho1 O7 2.428(11) 6_654 ?
Ho1 O7 2.428(11) . ?
Ho1 H7B 2.0973 . ?
Ho1 O8 2.311(8) 6_654 ?
Ho1 O8 2.311(8) . ?
Ho1 O9 2.442(11) 6_654 ?
Ho1 O9 2.442(11) . ?
Ho1 H9B 2.2521 . ?
Ho2 Ho1 3.7074(8) 15_666 ?
Ho2 Ho2 3.6309(7) 15_666 ?
Ho2 Ho2 3.6309(7) 12_757 ?
Ho2 O1 2.453(7) 15_666 ?
Ho2 O2 2.398(7) . ?
Ho2 O3 2.398(9) . ?
Ho2 O4 2.398(9) . ?
Ho2 O5 2.359(8) 15_666 ?
Ho2 O5 2.392(7) . ?
Ho2 O6 2.5674(5) . ?
Ho2 O8 2.361(8) 6_654 ?
Ho2 O8 2.375(8) 15_666 ?
N2 H2A 0.8600 . ?
N4 H4 0.8600 . ?
N5 H5 0.8600 . ?
N7 H7C 0.8600 . ?
O1 Ho2 2.453(7) 12_757 ?
O3 H3A 0.8583 . ?
O3 H3B 0.8582 . ?
O4 H4A 0.8768 . ?
O4 H4B 0.8778 . ?
O5 Ho2 2.359(8) 12_757 ?
O6 Ho1 2.6849(8) 15_666 ?
O6 Ho2 2.5674(5) 15_666 ?
O6 Ho2 2.5674(5) 12_757 ?
O6 Ho2 2.5674(5) 6_654 ?
O7 H7A 0.9310 . ?
O7 H7B 0.9294 . ?
O8 Ho2 2.361(8) 6_654 ?
O8 Ho2 2.375(8) 12_757 ?
O9 H9A 0.8938 . ?
O9 H9B 0.8924 . ?

loop_
_geom_torsion_atom_site_label_1
_geom_torsion_atom_site_label_2
_geom_torsion_atom_site_label_3
_geom_torsion_atom_site_label_4
_geom_torsion
_geom_torsion_site_symmetry_1
_geom_torsion_site_symmetry_2
_geom_torsion_site_symmetry_3
_geom_torsion_site_symmetry_4
_geom_torsion_publ_flag
C1 C2 N3 C3 0.8(17) . . . . ?
C2 C1 N4 C3 0.6(16) . . . . ?
C3 C4 N1 C6 179.2(12) . . . . ?
C3 C4 N2 C5 -179.3(12) . . . . ?
C4 C3 N3 C2 178.5(13) . . . . ?
C4 C3 N4 C1 -179.0(13) . . . . ?
C5 C6 C7 C8 0.2(19) . . . . ?
C5 C6 N1 C4 1.9(14) . . . . ?
C6 C5 C10 C9 2(2) . . . . ?
C6 C5 N2 C4 -1.3(14) . . . . ?
C6 C7 C8 C9 -0.7(19) . . . . ?
C6 C7 C8 C11 179.6(11) . . . . ?
C7 C6 N1 C4 -178.7(13) . . . . ?
C7 C8 C9 C10 2(2) . . . . ?
C7 C8 C11 O1 -22.6(18) . . . . ?
C7 C8 C11 O2 159.2(12) . . . . ?
C8 C9 C10 C5 -2(2) . . . . ?
C8 C11 O1 Ho2 162.7(8) . . . 12_757 ?
C8 C11 O2 Ho2 -165.2(8) . . . . ?
C9 C8 C11 O1 157.7(13) . . . . ?
C9 C8 C11 O2 -20.5(18) . . . . ?
C10 C5 C6 C7 -1(2) . . . . ?
C10 C5 C6 N1 178.8(12) . . . . ?
C10 C5 N2 C4 179.6(14) . . . . ?
C11 C8 C9 C10 -178.4(13) . . . . ?
C12 C13 N6 C14 -1.3(18) . . . . ?
C13 C12 N5 C14 -0.7(18) . . . . ?
C14 C15 N7 C16 179.6(13) . . . . ?
C14 C15 N8 C17 -179.9(12) . . . . ?
C15 C14 N5 C12 179.7(14) . . . . ?
C15 C14 N6 C13 -178.9(14) . . . . ?
C16 C17 C18 C19 0(2) . . . . ?
C16 C17 N8 C15 0.9(15) . . . . ?
C17 C16 C21 C20 -2(2) . . . . ?
C17 C16 N7 C15 0.0(15) . . . . ?
C17 C18 C19 C20 1(2) . . . . ?
C17 C18 C19 C22 177.0(12) . . . . ?
C18 C17 N8 C15 177.9(14) . . . . ?
C18 C19 C20 C21 -1(2) . . . . ?
C18 C19 C22 O10 -8(2) . . . . ?
C18 C19 C22 O11 173.3(13) . . . . ?
C19 C20 C21 C16 2(2) . . . . ?
C20 C19 C22 O10 168.9(14) . . . . ?
C20 C19 C22 O11 -10(2) . . . . ?
C21 C16 C17 C18 1(2) . . . . ?
C21 C16 C17 N8 178.4(13) . . . . ?
C21 C16 N7 C15 -178.9(16) . . . . ?
C22 C19 C20 C21 -177.8(14) . . . . ?
N1 C4 N2 C5 2.7(15) . . . . ?
N1 C6 C7 C8 -179.2(12) . . . . ?
N2 C4 N1 C6 -2.8(14) . . . . ?
N2 C5 C6 C7 -179.8(12) . . . . ?
N2 C5 C6 N1 -0.4(14) . . . . ?
N2 C5 C10 C9 -179.4(13) . . . . ?
N3 C3 C4 N1 -160.8(13) . . . . ?
N3 C3 C4 N2 21(2) . . . . ?
N3 C3 N4 C1 -0.2(16) . . . . ?
N4 C1 C2 N3 -0.8(17) . . . . ?
N4 C3 C4 N1 18(2) . . . . ?
N4 C3 C4 N2 -160.0(13) . . . . ?
N4 C3 N3 C2 -0.4(17) . . . . ?
N5 C12 C13 N6 1.2(19) . . . . ?
N5 C14 C15 N7 -168.2(14) . . . . ?
N5 C14 C15 N8 11(2) . . . . ?
N5 C14 N6 C13 1.0(18) . . . . ?
N6 C14 C15 N7 12(2) . . . . ?
N6 C14 C15 N8 -169.5(14) . . . . ?
N6 C14 N5 C12 -0.2(18) . . . . ?
N7 C15 N8 C17 -1.0(16) . . . . ?
N7 C16 C17 C18 -177.8(12) . . . . ?
N7 C16 C17 N8 -0.6(15) . . . . ?
N7 C16 C21 C20 176.7(14) . . . . ?
N8 C15 N7 C16 0.7(16) . . . . ?
N8 C17 C18 C19 -177.1(13) . . . . ?
O1 C11 O2 Ho2 17(2) . . . . ?
O2 C11 O1 Ho2 -19(2) . . . 12_757 ?

loop_
_smtbx_masks_void_nr
_smtbx_masks_void_average_x
_smtbx_masks_void_average_y
_smtbx_masks_void_average_z
_smtbx_masks_void_volume
_smtbx_masks_void_count_electrons
_smtbx_masks_void_content
1 0.000 -0.773 0.500 514.6 180.5 ?
2 -0.544 0.250 0.750 514.6 180.5 ?
3 -0.888 0.750 0.250 514.6 180.5 ?
4 0.500 -0.553 0.000 514.6 180.5 ?
